data_4112950
loop_
_publ_author_name
'Wenlin Huang'
'Louis Todaro'
'Glenn P. A. Yap'
'Robert Beer'
'Lynn C. Francesconi'
'Tatyana Polenova'

_publ_section_title
;
 51V Magic Angle Spinning NMR Spectroscopy of Keggin Anions
 [PVnW12-nO40](3+n)-: Effect of Countercation and Vanadium Substitution on
 Fine Structure Constants
;
_journal_name_full 'Journal of the American Chemical Society'
_journal_page_first 11564
_journal_page_last 11573
_journal_paper_doi 10.1021/ja0475499
_journal_volume 126
_journal_year 2004
_chemical_formula_sum 'C2 H20 K2 O52 P V2 W10'
_chemical_formula_weight 2925.73
_chemical_name_systematic
; 
 ? 
;
_space_group_IT_number 145
_symmetry_cell_setting trigonal
_symmetry_space_group_name_Hall 'P 32'
_symmetry_space_group_name_H-M 'P 32'
_atom_sites_solution_hydrogens geom
_atom_sites_solution_primary direct
_atom_sites_solution_secondary difmap
_audit_creation_method SHELXL-97
_cell_angle_alpha 90.00
_cell_angle_beta 90.00
_cell_angle_gamma 120.00
_cell_formula_units_Z 3
_cell_length_a 19.057(3)
_cell_length_b 19.057(3)
_cell_length_c 12.505(3)
_cell_measurement_temperature 295(2)
_cell_volume 3933.0(13)
_computing_structure_refinement 'SHELXL-97 (Sheldrick, 1997)'
_computing_structure_solution 'SHELXS-97 (Sheldrick, 1990)'
_diffrn_ambient_temperature 295(2)
_diffrn_measured_fraction_theta_full 0.998
_diffrn_measured_fraction_theta_max 0.998
_diffrn_radiation_monochromator graphite
_diffrn_radiation_source 'fine-focus sealed tube'
_diffrn_radiation_type MoK\a
_diffrn_radiation_wavelength 0.71073
_diffrn_reflns_av_R_equivalents 0.0000
_diffrn_reflns_av_sigmaI/netI 0.0765
_diffrn_reflns_limit_h_max 24
_diffrn_reflns_limit_h_min -24
_diffrn_reflns_limit_k_max 20
_diffrn_reflns_limit_k_min -20
_diffrn_reflns_limit_l_max 15
_diffrn_reflns_limit_l_min -16
_diffrn_reflns_number 11239
_diffrn_reflns_theta_full 27.45
_diffrn_reflns_theta_max 27.45
_diffrn_reflns_theta_min 2.47
_exptl_absorpt_coefficient_mu 22.474
_exptl_absorpt_correction_T_max 0.6034
_exptl_absorpt_correction_T_min 0.0314
_exptl_crystal_density_diffrn 3.706
_exptl_crystal_F_000 3861
_exptl_crystal_size_max 0.50
_exptl_crystal_size_mid 0.05
_exptl_crystal_size_min 0.03
_refine_diff_density_max 1.057
_refine_diff_density_min -1.105
_refine_diff_density_rms 0.238
_refine_ls_abs_structure_details 'Flack H D (1983), Acta Cryst. A39, 876-881'
_refine_ls_abs_structure_Flack 0.098(18)
_refine_ls_extinction_method none
_refine_ls_goodness_of_fit_ref 1.020
_refine_ls_hydrogen_treatment mixed
_refine_ls_matrix_type full
_refine_ls_number_parameters 629
_refine_ls_number_reflns 11239
_refine_ls_number_restraints 1
_refine_ls_restrained_S_all 1.020
_refine_ls_R_factor_all 0.0609
_refine_ls_R_factor_gt 0.0478
_refine_ls_shift/su_max 0.011
_refine_ls_shift/su_mean 0.001
_refine_ls_structure_factor_coef Fsqd
_refine_ls_weighting_details 'calc w=1/[\s^2^(Fo^2^)+(0.0169P)^2^+68.8191P] where P=(Fo^2^+2Fc^2^)/3'
_refine_ls_weighting_scheme calc
_refine_ls_wR_factor_gt 0.1049
_refine_ls_wR_factor_ref 0.1118
_reflns_number_gt 9701
_reflns_number_total 11239
_reflns_threshold_expression >2sigma(I)
_cod_data_source_file ja0475499si20040502_022021.cif
_cod_data_source_block x1434r
_cod_original_cell_volume 3933.0(11)
_cod_database_code 4112950

loop_
_symmetry_equiv_pos_as_xyz
'x, y, z'
'-y, x-y, z+2/3'
'-x+y, -x, z+1/3'

loop_
_atom_site_label
_atom_site_type_symbol
_atom_site_fract_x
_atom_site_fract_y
_atom_site_fract_z
_atom_site_U_iso_or_equiv
_atom_site_adp_type
_atom_site_occupancy
_atom_site_symmetry_multiplicity
_atom_site_calc_flag
_atom_site_refinement_flags
W1 W 0.08568(5) 0.18144(5) 0.13048(6) 0.0323(5) Uani 0.887(6) 1 d P
W2 W 0.03128(5) 0.32688(5) 0.13129(6) 0.0343(5) Uani 0.866(6) 1 d P
W3 W -0.04088(6) 0.18093(5) -0.06184(7) 0.0346(5) Uani 0.791(6) 1 d P
W4 W 0.23768(6) 0.48473(5) -0.26811(7) 0.0333(6) Uani 0.809(6) 1 d P
W5 W 0.03807(6) 0.33942(6) -0.26932(7) 0.0335(5) Uani 0.781(6) 1 d P
W6 W 0.11121(5) 0.48577(5) -0.07750(7) 0.0349(5) Uani 0.883(6) 1 d P
W1' W 0.24744(5) 0.48501(5) 0.13064(6) 0.0323(5) Uani 0.883(6) 1 d P
W2' W 0.30203(5) 0.33971(5) 0.13134(6) 0.0343(5) Uani 0.874(6) 1 d P
W3' W 0.37435(6) 0.48560(6) -0.06173(7) 0.0341(5) Uani 0.793(6) 1 d P
W4' W 0.09548(6) 0.18181(5) -0.26805(7) 0.0325(6) Uani 0.789(6) 1 d P
W5' W 0.22210(5) 0.18089(5) -0.07753(7) 0.0339(5) Uani 0.873(6) 1 d P
W6' W 0.29537(6) 0.32740(6) -0.26913(7) 0.0351(5) Uani 0.812(6) 1 d P
K1 K -0.0706(3) -0.0354(3) 0.0976(4) 0.0459(11) Uani 1 1 d .
K2 K 0.2980(3) 0.5956(3) -0.5685(4) 0.0454(11) Uani 1 1 d .
P P 0.1666(3) 0.3337(3) -0.0678(4) 0.0253(9) Uani 1 1 d .
O1P O 0.0931(7) 0.2789(7) 0.0035(10) 0.033(3) Uani 1 1 d .
O4P O 0.1483(7) 0.3869(7) -0.1397(9) 0.032(3) Uani 1 1 d .
O1P' O 0.2382(7) 0.3873(7) 0.0037(9) 0.034(3) Uani 1 1 d .
O4P' O 0.1844(8) 0.2790(7) -0.1393(9) 0.038(3) Uani 1 1 d .
O1 O 0.0632(9) 0.1103(8) 0.2227(11) 0.044(3) Uani 1 1 d .
O2 O -0.0225(9) 0.3435(10) 0.2239(11) 0.051(4) Uani 1 1 d .
O3 O -0.1368(9) 0.1121(9) -0.0840(11) 0.045(3) Uani 1 1 d .
O4 O 0.2881(10) 0.5575(9) -0.3593(11) 0.050(4) Uani 1 1 d .
O5 O -0.0335(10) 0.3215(9) -0.3593(13) 0.060(4) Uani 1 1 d .
O6 O 0.0835(10) 0.5553(8) -0.0542(12) 0.047(4) Uani 1 1 d .
O12 O 0.0461(9) 0.2437(8) 0.1990(10) 0.044(3) Uani 1 1 d .
O13 O -0.0106(8) 0.1298(8) 0.0495(11) 0.043(3) Uani 1 1 d .
O23 O -0.0535(8) 0.2435(8) 0.0500(10) 0.039(3) Uani 1 1 d .
O26 O 0.0439(8) 0.4012(8) 0.0197(12) 0.046(3) Uani 1 1 d .
O35 O -0.0233(8) 0.2642(8) -0.1590(11) 0.042(3) Uani 1 1 d .
O45 O 0.1359(9) 0.4247(8) -0.3353(10) 0.043(3) Uani 1 1 d .
O46 O 0.1908(9) 0.5358(8) -0.1845(11) 0.047(3) Uani 1 1 d .
O56 O 0.0356(8) 0.4238(8) -0.1861(11) 0.044(3) Uani 1 1 d .
O1' O 0.2697(9) 0.5576(8) 0.2199(10) 0.046(4) Uani 1 1 d .
O2' O 0.3550(10) 0.3218(9) 0.2246(12) 0.053(4) Uani 1 1 d .
O3' O 0.4700(9) 0.5541(9) -0.0862(11) 0.045(3) Uani 1 1 d .
O4' O 0.0454(10) 0.1095(9) -0.3609(11) 0.050(4) Uani 1 1 d .
O5' O 0.2500(9) 0.1109(9) -0.0532(13) 0.051(4) Uani 1 1 d .
O6' O 0.3652(10) 0.3436(10) -0.3624(13) 0.055(4) Uani 1 1 d .
O12' O 0.1913(7) 0.2654(8) 0.1704(9) 0.038(3) Uani 1 1 d .
O15' O 0.1353(8) 0.1528(7) 0.0245(10) 0.037(3) Uani 1 1 d .
O21' O 0.1418(8) 0.4023(8) 0.1705(9) 0.037(3) Uani 1 1 d .
O34' O 0.0187(8) 0.1539(7) -0.1603(10) 0.041(3) Uani 1 1 d .
O43' O 0.3141(8) 0.5116(8) -0.1602(10) 0.040(3) Uani 1 1 d .
O46' O 0.2601(8) 0.4026(7) -0.3062(10) 0.037(3) Uani 1 1 d .
O54' O 0.0743(9) 0.2647(8) -0.3094(10) 0.042(3) Uani 1 1 d .
O61' O 0.1971(8) 0.5125(8) 0.0227(9) 0.037(3) Uani 1 1 d .
O12" O 0.2892(8) 0.4241(8) 0.1987(10) 0.042(3) Uani 1 1 d .
O13" O 0.3455(8) 0.5354(8) 0.0505(11) 0.042(3) Uani 1 1 d .
O23" O 0.3872(8) 0.4246(8) 0.0480(10) 0.040(3) Uani 1 1 d .
O25" O 0.2874(8) 0.2638(7) 0.0243(10) 0.037(3) Uani 1 1 d .
O36" O 0.3564(7) 0.4021(7) -0.1626(10) 0.036(3) Uani 1 1 d .
O45" O 0.1435(8) 0.1312(8) -0.1877(11) 0.040(3) Uani 1 1 d .
O46" O 0.1987(9) 0.2429(8) -0.3362(10) 0.046(3) Uani 1 1 d .
O56" O 0.2980(8) 0.2436(7) -0.1884(10) 0.035(3) Uani 1 1 d .
O11K O -0.2121(15) -0.1993(17) 0.113(2) 0.100(7) Uani 1 1 d .
O12K O -0.2145(13) -0.0166(15) 0.0904(17) 0.087(6) Uani 1 1 d .
O21K O 0.3205(16) 0.4527(12) -0.5596(17) 0.095(7) Uani 1 1 d .
O22K O 0.1337(15) 0.4579(13) -0.5795(17) 0.075(7) Uani 0.88(3) 1 d P
O23K O 0.200(4) 0.422(4) -0.556(5) 0.01(2) Uiso 0.12(3) 1 d P
O70 O 0.1651(9) 0.3319(8) -0.6232(13) 0.048(4) Uani 1 1 d .
O71 O 0.1662(9) 0.3331(8) -0.5094(13) 0.049(4) Uani 1 1 d .
O72 O 0.396(2) 0.306(2) -0.566(3) 0.163(12) Uiso 1 1 d .
C72 C 0.434(3) 0.396(3) -0.572(4) 0.138(16) Uiso 1 1 d .
O73 O 0.4019(15) 0.2013(14) 0.100(2) 0.106(8) Uani 1 1 d .
O74 O 0.067(3) 0.541(2) -0.395(4) 0.20(2) Uani 1 1 d .
O75 O -0.0655(17) 0.4668(18) -0.907(2) 0.046(7) Uani 0.50 1 d P
O76 O -0.135(3) 0.334(3) -1.051(4) 0.189(16) Uiso 1 1 d .
O77 O -0.095(3) 0.309(3) -0.577(4) 0.104(14) Uiso 0.50 1 d P
O78 O -0.133(3) 0.531(3) -0.726(4) 0.094(12) Uiso 0.50 1 d P
O79 O 0.260(3) 0.135(3) -0.406(4) 0.096(14) Uiso 0.50 1 d P
O80 O -0.193(5) 0.452(5) -0.554(6) 0.17(3) Uiso 0.50 1 d P
O81 O 0.528(7) 0.329(7) -0.389(8) 0.23(4) Uiso 0.50 1 d P

loop_
_atom_site_aniso_label
_atom_site_aniso_U_11
_atom_site_aniso_U_22
_atom_site_aniso_U_33
_atom_site_aniso_U_23
_atom_site_aniso_U_13
_atom_site_aniso_U_12
W1 0.0364(7) 0.0246(6) 0.0293(6) 0.0044(3) -0.0006(3) 0.0102(4)
W2 0.0357(7) 0.0282(7) 0.0344(7) 0.0022(3) 0.0099(3) 0.0126(4)
W3 0.0321(7) 0.0245(7) 0.0396(7) 0.0019(4) -0.0027(4) 0.0085(5)
W4 0.0396(7) 0.0273(7) 0.0306(7) 0.0042(3) 0.0042(4) 0.0150(5)
W5 0.0397(7) 0.0256(7) 0.0344(7) 0.0015(3) -0.0071(4) 0.0157(5)
W6 0.0413(7) 0.0277(6) 0.0390(7) 0.0022(3) 0.0050(3) 0.0196(5)
W1' 0.0371(7) 0.0245(6) 0.0289(6) -0.0043(3) 0.0003(3) 0.0107(4)
W2' 0.0356(7) 0.0287(6) 0.0339(7) -0.0020(3) -0.0095(3) 0.0126(4)
W3' 0.0269(7) 0.0290(7) 0.0384(7) -0.0015(4) 0.0026(4) 0.0078(5)
W4' 0.0437(8) 0.0229(7) 0.0286(7) -0.0042(3) -0.0046(4) 0.0149(5)
W5' 0.0390(7) 0.0262(6) 0.0386(7) -0.0024(3) -0.0046(3) 0.0180(4)
W6' 0.0367(7) 0.0311(7) 0.0357(7) -0.0023(4) 0.0071(4) 0.0155(5)
K1 0.052(3) 0.048(3) 0.040(2) 0.0010(19) -0.004(2) 0.027(2)
K2 0.050(3) 0.057(3) 0.034(2) 0.000(2) -0.0033(18) 0.030(2)
P 0.026(2) 0.0215(19) 0.0260(18) 0.0000(15) -0.0006(15) 0.0104(17)
O1P 0.038(7) 0.023(6) 0.042(7) -0.001(5) 0.003(5) 0.017(6)
O4P 0.031(6) 0.026(6) 0.032(6) -0.002(5) -0.006(5) 0.008(5)
O1P' 0.037(7) 0.025(6) 0.033(6) -0.003(5) 0.000(5) 0.009(6)
O4P' 0.057(9) 0.028(7) 0.026(6) 0.000(5) 0.005(5) 0.019(6)
O1 0.049(8) 0.039(8) 0.040(7) 0.011(6) -0.005(6) 0.018(7)
O2 0.043(8) 0.074(11) 0.035(7) 0.010(7) 0.014(6) 0.029(8)
O3 0.041(8) 0.041(8) 0.046(8) 0.003(6) -0.011(6) 0.015(7)
O4 0.065(10) 0.038(8) 0.040(8) 0.001(6) -0.002(6) 0.020(7)
O5 0.057(10) 0.040(9) 0.064(10) -0.010(7) -0.035(8) 0.010(7)
O6 0.064(10) 0.030(7) 0.057(9) 0.010(6) 0.015(7) 0.031(7)
O12 0.062(9) 0.023(7) 0.042(7) -0.001(5) 0.008(6) 0.017(7)
O13 0.035(7) 0.023(7) 0.062(9) -0.002(6) -0.006(6) 0.009(6)
O23 0.035(7) 0.037(7) 0.040(7) 0.001(5) -0.001(5) 0.014(6)
O26 0.034(8) 0.032(7) 0.065(9) -0.011(6) -0.005(6) 0.012(6)
O35 0.043(8) 0.024(6) 0.058(8) -0.012(6) -0.015(6) 0.015(6)
O45 0.062(9) 0.025(7) 0.039(7) 0.001(5) 0.005(6) 0.019(6)
O46 0.064(10) 0.036(8) 0.053(8) 0.003(6) 0.002(7) 0.033(8)
O56 0.044(8) 0.031(7) 0.058(8) 0.016(6) -0.006(6) 0.020(6)
O1' 0.069(10) 0.034(7) 0.026(6) 0.006(5) 0.012(6) 0.019(7)
O2' 0.054(9) 0.049(9) 0.048(8) -0.002(7) -0.013(7) 0.020(8)
O3' 0.041(8) 0.036(8) 0.045(8) -0.001(6) 0.006(6) 0.009(6)
O4' 0.070(10) 0.040(8) 0.046(8) -0.001(6) -0.003(7) 0.032(8)
O5' 0.045(9) 0.035(8) 0.062(9) -0.007(7) -0.012(7) 0.012(7)
O6' 0.058(10) 0.054(10) 0.058(9) 0.010(7) 0.024(7) 0.031(8)
O12' 0.026(6) 0.035(7) 0.034(6) 0.007(5) -0.003(5) 0.001(5)
O15' 0.049(8) 0.020(6) 0.042(7) 0.002(5) -0.010(6) 0.016(6)
O21' 0.035(7) 0.037(7) 0.031(6) 0.001(5) 0.004(5) 0.013(6)
O34' 0.049(8) 0.018(6) 0.047(7) 0.004(5) -0.009(6) 0.011(6)
O43' 0.043(8) 0.029(7) 0.037(7) 0.001(5) 0.012(5) 0.010(6)
O46' 0.046(8) 0.021(6) 0.038(7) -0.008(5) -0.004(5) 0.011(6)
O54' 0.055(9) 0.031(7) 0.039(7) 0.006(5) -0.004(6) 0.020(7)
O61' 0.041(7) 0.031(7) 0.033(7) -0.002(5) 0.006(5) 0.013(6)
O12" 0.040(8) 0.027(7) 0.039(7) 0.006(5) 0.000(5) 0.003(6)
O13" 0.041(8) 0.030(7) 0.046(8) -0.002(5) 0.001(6) 0.012(6)
O23" 0.031(7) 0.036(7) 0.047(7) -0.014(6) -0.017(6) 0.011(6)
O25" 0.032(7) 0.026(6) 0.052(8) 0.004(5) 0.002(6) 0.015(6)
O36" 0.031(7) 0.024(6) 0.054(8) -0.006(5) -0.006(6) 0.014(6)
O45" 0.050(8) 0.026(7) 0.050(8) 0.002(5) 0.004(6) 0.025(6)
O46" 0.050(9) 0.034(7) 0.039(7) 0.001(5) 0.008(6) 0.010(6)
O56" 0.045(8) 0.024(6) 0.046(7) -0.005(5) -0.002(6) 0.024(6)
O11K 0.087(17) 0.13(2) 0.105(16) -0.013(14) -0.013(13) 0.070(16)
O12K 0.068(13) 0.110(17) 0.081(13) -0.001(12) -0.001(10) 0.042(13)
O21K 0.13(2) 0.058(13) 0.084(14) -0.010(10) 0.019(13) 0.037(13)
O22K 0.090(17) 0.066(14) 0.062(12) 0.015(10) 0.002(10) 0.035(12)
O70 0.040(8) 0.019(6) 0.071(10) -0.015(6) -0.012(7) 0.004(6)
O71 0.046(8) 0.026(7) 0.071(11) -0.002(6) -0.004(7) 0.015(6)
O73 0.093(16) 0.064(14) 0.16(2) 0.026(14) -0.003(16) 0.040(13)
O74 0.21(4) 0.15(3) 0.28(5) -0.02(3) -0.10(4) 0.13(3)
O75 0.044(16) 0.041(16) 0.047(15) 0.006(12) 0.021(13) 0.017(13)

loop_
_atom_type_symbol
_atom_type_description
_atom_type_scat_dispersion_real
_atom_type_scat_dispersion_imag
_atom_type_scat_source
O O 0.0106 0.0060 'International Tables Vol C Tables 4.2.6.8 and 6.1.1.4'
P P 0.1023 0.0942 'International Tables Vol C Tables 4.2.6.8 and 6.1.1.4'
K K 0.2009 0.2494 'International Tables Vol C Tables 4.2.6.8 and 6.1.1.4'
V V 0.3005 0.5294 'International Tables Vol C Tables 4.2.6.8 and 6.1.1.4'
W W -0.8490 6.8722 'International Tables Vol C Tables 4.2.6.8 and 6.1.1.4'
C C 0.0033 0.0016 'International Tables Vol C Tables 4.2.6.8 and 6.1.1.4'
H H 0.0000 0.0000 'International Tables Vol C Tables 4.2.6.8 and 6.1.1.4'

loop_
_geom_angle_atom_site_label_1
_geom_angle_atom_site_label_2
_geom_angle_atom_site_label_3
_geom_angle
_geom_angle_site_symmetry_1
_geom_angle_site_symmetry_3
O1 W1 O15' 102.5(6) . .
O1 W1 O13 99.2(6) . .
O15' W1 O13 88.2(6) . .
O1 W1 O12 100.1(7) . .
O15' W1 O12 157.4(5) . .
O13 W1 O12 88.9(6) . .
O1 W1 O12' 103.6(6) . .
O15' W1 O12' 87.4(6) . .
O13 W1 O12' 157.2(5) . .
O12 W1 O12' 86.5(6) . .
O1 W1 O1P 169.4(6) . .
O15' W1 O1P 85.0(5) . .
O13 W1 O1P 73.3(5) . .
O12 W1 O1P 72.7(5) . .
O12' W1 O1P 84.0(5) . .
O1 W1 K1 55.5(5) . .
O15' W1 K1 80.6(4) . .
O13 W1 K1 48.0(4) . .
O12 W1 K1 113.4(4) . .
O12' W1 K1 152.2(4) . .
O1P W1 K1 119.5(3) . .
O2 W2 O23 100.6(7) . .
O2 W2 O26 103.1(7) . .
O23 W2 O26 88.2(6) . .
O2 W2 O21' 103.1(6) . .
O23 W2 O21' 156.3(5) . .
O26 W2 O21' 87.0(5) . .
O2 W2 O12 101.8(7) . .
O23 W2 O12 87.7(6) . .
O26 W2 O12 155.1(6) . .
O21' W2 O12 87.0(6) . .
O2 W2 O1P 170.3(6) . .
O23 W2 O1P 72.6(5) . .
O26 W2 O1P 83.9(5) . .
O21' W2 O1P 83.8(5) . .
O12 W2 O1P 71.5(5) . .
O3 W3 O35 102.7(6) . .
O3 W3 O34' 104.3(7) . .
O35 W3 O34' 86.1(6) . .
O3 W3 O23 100.5(7) . .
O35 W3 O23 88.4(6) . .
O34' W3 O23 155.2(6) . .
O3 W3 O13 102.1(6) . .
O35 W3 O13 155.2(5) . .
O34' W3 O13 87.8(6) . .
O23 W3 O13 87.1(6) . .
O3 W3 O1P 170.0(5) . .
O35 W3 O1P 83.9(5) . .
O34' W3 O1P 83.5(5) . .
O23 W3 O1P 71.9(5) . .
O13 W3 O1P 71.5(5) . .
O4 W4 O43' 102.6(6) . .
O4 W4 O46' 104.0(7) . .
O43' W4 O46' 86.6(6) . .
O4 W4 O45 100.9(7) . .
O43' W4 O45 156.4(5) . .
O46' W4 O45 88.6(6) . .
O4 W4 O46 99.8(7) . .
O43' W4 O46 88.0(6) . .
O46' W4 O46 156.2(6) . .
O45 W4 O46 87.3(6) . .
O4 W4 O4P 170.4(6) . .
O43' W4 O4P 83.3(5) . .
O46' W4 O4P 83.8(5) . .
O45 W4 O4P 73.3(5) . .
O46 W4 O4P 72.6(5) . .
O4 W4 K2 55.0(5) . 3_565
O43' W4 K2 81.4(4) . 3_565
O46' W4 K2 152.0(4) . 3_565
O45 W4 K2 112.0(4) . 3_565
O46 W4 K2 48.7(4) . 3_565
O4P W4 K2 119.5(3) . 3_565
O5 W5 O35 101.7(7) . .
O5 W5 O54' 103.3(7) . .
O35 W5 O54' 86.8(6) . .
O5 W5 O56 100.2(7) . .
O35 W5 O56 88.6(5) . .
O54' W5 O56 156.5(5) . .
O5 W5 O45 103.3(7) . .
O35 W5 O45 155.1(6) . .
O54' W5 O45 87.7(6) . .
O56 W5 O45 86.9(6) . .
O5 W5 O4P 171.4(6) . .
O35 W5 O4P 83.6(5) . .
O54' W5 O4P 83.5(5) . .
O56 W5 O4P 73.1(5) . .
O45 W5 O4P 71.6(5) . .
O6 W6 O46 102.4(6) . .
O6 W6 O56 100.1(7) . .
O46 W6 O56 88.6(6) . .
O6 W6 O26 102.2(6) . .
O46 W6 O26 155.4(6) . .
O56 W6 O26 87.1(6) . .
O6 W6 O61' 103.9(7) . .
O46 W6 O61' 88.0(6) . .
O56 W6 O61' 156.0(6) . .
O26 W6 O61' 86.1(6) . .
O6 W6 O4P 171.4(6) . .
O46 W6 O4P 72.2(5) . .
O56 W6 O4P 73.5(5) . .
O26 W6 O4P 83.3(5) . .
O61' W6 O4P 82.8(5) . .
O1' W1' O61' 101.8(6) . .
O1' W1' O21' 103.8(6) . .
O61' W1' O21' 86.7(6) . .
O1' W1' O13" 99.0(6) . .
O61' W1' O13" 89.4(6) . .
O21' W1' O13" 157.2(5) . .
O1' W1' O12" 101.3(7) . .
O61' W1' O12" 156.8(5) . .
O21' W1' O12" 88.2(6) . .
O13" W1' O12" 86.5(6) . .
O1' W1' O1P' 170.7(6) . .
O61' W1' O1P' 83.7(5) . .
O21' W1' O1P' 83.8(5) . .
O13" W1' O1P' 73.4(5) . .
O12" W1' O1P' 73.3(5) . .
O1' W1' K2 54.4(4) . 2_665
O61' W1' K2 81.4(4) . 2_665
O21' W1' K2 151.6(4) . 2_665
O13" W1' K2 48.8(4) . 2_665
O12" W1' K2 112.2(4) . 2_665
O1P' W1' K2 120.0(3) . 2_665
O2' W2' O25" 102.1(7) . .
O2' W2' O12' 102.9(6) . .
O25" W2' O12' 85.9(5) . .
O2' W2' O23" 101.9(7) . .
O25" W2' O23" 90.0(5) . .
O12' W2' O23" 155.2(5) . .
O2' W2' O12" 101.8(7) . .
O25" W2' O12" 156.0(5) . .
O12' W2' O12" 87.3(6) . .
O23" W2' O12" 86.6(6) . .
O2' W2' O1P' 171.3(6) . .
O25" W2' O1P' 84.9(5) . .
O12' W2' O1P' 82.7(5) . .
O23" W2' O1P' 72.6(5) . .
O12" W2' O1P' 71.5(5) . .
O3' W3' O23" 100.9(7) . .
O3' W3' O43' 104.1(7) . .
O23" W3' O43' 155.0(5) . .
O3' W3' O13" 102.7(6) . .
O23" W3' O13" 86.0(6) . .
O43' W3' O13" 89.1(6) . .
O3' W3' O36" 101.6(6) . .
O23" W3' O36" 89.5(5) . .
O43' W3' O36" 84.9(5) . .
O13" W3' O36" 155.7(5) . .
O3' W3' O1P' 171.2(5) . .
O23" W3' O1P' 72.7(5) . .
O43' W3' O1P' 82.6(5) . .
O13" W3' O1P' 71.3(5) . .
O36" W3' O1P' 84.5(5) . .
O4' W4' O34' 102.8(7) . .
O4' W4' O54' 103.0(6) . .
O34' W4' O54' 88.3(6) . .
O4' W4' O45" 99.7(6) . .
O34' W4' O45" 89.0(6) . .
O54' W4' O45" 157.2(6) . .
O4' W4' O46" 100.4(7) . .
O34' W4' O46" 156.8(6) . .
O54' W4' O46" 87.4(6) . .
O45" W4' O46" 86.3(6) . .
O4' W4' O4P' 170.4(6) . .
O34' W4' O4P' 83.4(5) . .
O54' W4' O4P' 84.4(5) . .
O45" W4' O4P' 72.9(5) . .
O46" W4' O4P' 73.4(5) . .
O4' W4' K1 55.4(5) . 2_554
O34' W4' K1 80.9(4) . 2_554
O54' W4' K1 152.2(4) . 2_554
O45" W4' K1 48.8(4) . 2_554
O46" W4' K1 112.1(5) . 2_554
O4P' W4' K1 119.4(3) . 2_554
O5' W5' O45" 102.5(6) . .
O5' W5' O25" 101.5(6) . .
O45" W5' O25" 155.9(5) . .
O5' W5' O56" 100.6(7) . .
O45" W5' O56" 87.0(6) . .
O25" W5' O56" 89.4(5) . .
O5' W5' O15' 103.0(7) . .
O45" W5' O15' 89.3(5) . .
O25" W5' O15' 84.5(5) . .
O56" W5' O15' 156.4(5) . .
O5' W5' O4P' 171.9(6) . .
O45" W5' O4P' 72.1(5) . .
O25" W5' O4P' 84.1(5) . .
O56" W5' O4P' 73.4(5) . .
O15' W5' O4P' 83.3(4) . .
O6' W6' O36" 102.7(7) . .
O6' W6' O56" 99.9(7) . .
O36" W6' O56" 89.7(5) . .
O6' W6' O46' 103.6(7) . .
O36" W6' O46' 85.4(5) . .
O56" W6' O46' 156.4(5) . .
O6' W6' O46" 100.9(7) . .
O36" W6' O46" 156.3(6) . .
O56" W6' O46" 86.8(6) . .
O46' W6' O46" 88.5(6) . .
O6' W6' O4P' 170.2(6) . .
O36" W6' O4P' 84.6(5) . .
O56" W6' O4P' 73.4(5) . .
O46' W6' O4P' 83.3(5) . .
O46" W6' O4P' 71.9(5) . .
O4' K1 O1 152.1(5) 2 2_554
O4' K1 O13 110.5(5) 2 .
O1 K1 O13 80.0(4) 2_554 .
O4' K1 O45" 79.4(5) 2 3
O1 K1 O45" 109.8(4) 2_554 3
O13 K1 O45" 139.8(4) . 3
O4' K1 O12K 82.9(6) 2 .
O1 K1 O12K 74.9(5) 2_554 .
O13 K1 O12K 74.9(6) . .
O45" K1 O12K 145.0(5) 3 .
O4' K1 O11K 72.9(6) 2 .
O1 K1 O11K 84.6(6) 2_554 .
O13 K1 O11K 147.5(5) . .
O45" K1 O11K 72.5(5) 3 .
O12K K1 O11K 73.5(7) . .
O4' K1 O4' 129.1(4) 2 3
O1 K1 O4' 73.3(4) 2_554 3
O13 K1 O4' 94.3(4) . 3
O45" K1 O4' 55.0(4) 3 3
O12K K1 O4' 147.7(5) . 3
O11K K1 O4' 108.5(6) . 3
O4' K1 O1 73.3(4) 2 .
O1 K1 O1 129.4(4) 2_554 .
O13 K1 O1 54.2(4) . .
O45" K1 O1 95.6(4) 3 .
O12K K1 O1 107.9(6) . .
O11K K1 O1 145.7(6) . .
O4' K1 O1 88.5(4) 3 .
O4' K1 W1 96.1(3) 2 .
O1 K1 W1 103.6(3) 2_554 .
O13 K1 W1 29.7(3) . .
O45" K1 W1 113.3(3) 3 .
O12K K1 W1 98.4(5) . .
O11K K1 W1 166.8(5) . .
O4' K1 W1 84.0(3) 3 .
O1 K1 W1 26.3(2) . .
O4' K1 W4' 103.0(4) 2 3
O1 K1 W4' 96.0(3) 2_554 3
O13 K1 W4' 112.3(3) . 3
O45" K1 W4' 30.3(3) 3 3
O12K K1 W4' 167.6(5) . 3
O11K K1 W4' 97.5(5) . 3
O4' K1 W4' 26.7(3) 3 3
O1 K1 W4' 84.4(3) . 3
W1 K1 W4' 91.92(11) . 3
O4' K1 K1 39.9(3) 2 3
O1 K1 K1 161.9(4) 2_554 3
O13 K1 K1 82.0(3) . 3
O45" K1 K1 83.3(3) 3 3
O12K K1 K1 101.8(4) . 3
O11K K1 K1 111.8(5) . 3
O4' K1 K1 106.8(3) 3 3
O1 K1 K1 33.9(3) . 3
W1 K1 K1 58.90(12) . 3
W4' K1 K1 89.44(11) 3 3
O4' K1 K1 161.4(4) 2 2_554
O1 K1 K1 39.9(3) 2_554 2_554
O13 K1 K1 82.8(3) . 2_554
O45" K1 K1 82.1(3) 3 2_554
O12K K1 K1 113.9(4) . 2_554
O11K K1 K1 103.2(5) . 2_554
O4' K1 K1 33.8(3) 3 2_554
O1 K1 K1 106.9(3) . 2_554
W1 K1 K1 89.55(12) . 2_554
W4' K1 K1 58.99(12) 3 2_554
K1 K1 K1 135.65(16) 3 2_554
O4 K2 O1' 153.2(5) . 1_554
O4 K2 O46 78.8(5) . 2_664
O1' K2 O46 110.7(5) 1_554 2_664
O4 K2 O13" 110.0(5) . 3_564
O1' K2 O13" 79.4(4) 1_554 3_564
O46 K2 O13" 140.0(4) 2_664 3_564
O4 K2 O23K 73.8(14) . .
O1' K2 O23K 79.5(14) 1_554 .
O46 K2 O23K 113.4(15) 2_664 .
O13" K2 O23K 106.4(15) 3_564 .
O4 K2 O22K 84.5(5) . .
O1' K2 O22K 74.6(5) 1_554 .
O46 K2 O22K 148.0(5) 2_664 .
O13" K2 O22K 71.5(5) 3_564 .
O23K K2 O22K 34.9(15) . .
O4 K2 O21K 74.8(5) . .
O1' K2 O21K 83.8(5) 1_554 .
O46 K2 O21K 73.4(6) 2_664 .
O13" K2 O21K 146.4(6) 3_564 .
O23K K2 O21K 41.4(15) . .
O22K K2 O21K 76.0(7) . .
O4 K2 O1' 73.7(4) . 3_564
O1' K2 O1' 128.1(4) 1_554 3_564
O46 K2 O1' 94.6(4) 2_664 3_564
O13" K2 O1' 54.3(4) 3_564 3_564
O23K K2 O1' 131.2(14) . 3_564
O22K K2 O1' 106.8(6) . 3_564
O21K K2 O1' 148.0(5) . 3_564
O4 K2 O4 128.7(4) . 2_664
O1' K2 O4 73.1(4) 1_554 2_664
O46 K2 O4 55.2(4) 2_664 2_664
O13" K2 O4 94.9(4) 3_564 2_664
O23K K2 O4 141.3(14) . 2_664
O22K K2 O4 146.7(5) . 2_664
O21K K2 O4 107.8(6) . 2_664
O1' K2 O4 87.4(4) 3_564 2_664
O4 K2 W1' 95.9(4) . 3_564
O1' K2 W1' 102.7(3) 1_554 3_564
O46 K2 W1' 112.7(3) 2_664 3_564
O13" K2 W1' 30.1(3) 3_564 3_564
O23K K2 W1' 129.4(14) . 3_564
O22K K2 W1' 96.0(5) . 3_564
O21K K2 W1' 168.1(5) . 3_564
O1' K2 W1' 26.1(2) 3_564 3_564
O4 K2 W1' 83.7(3) 2_664 3_564
O4 K2 W4 102.9(4) . 2_664
O1' K2 W4 95.7(3) 1_554 2_664
O46 K2 W4 30.5(3) 2_664 2_664
O13" K2 W4 113.0(3) 3_564 2_664
O23K K2 W4 138.7(14) . 2_664
O22K K2 W4 168.6(5) . 2_664
O21K K2 W4 97.5(5) . 2_664
O1' K2 W4 83.8(3) 3_564 2_664
O4 K2 W4 26.4(3) 2_664 2_664
W1' K2 W4 91.80(11) 3_564 2_664
O4 K2 K2 39.7(3) . 3_565
O1' K2 K2 161.1(4) 1_554 3_565
O46 K2 K2 82.6(3) 2_664 3_565
O13" K2 K2 81.8(3) 3_564 3_565
O23K K2 K2 108.3(13) . 3_565
O22K K2 K2 101.6(5) . 3_565
O21K K2 K2 113.6(4) . 3_565
O1' K2 K2 34.4(3) 3_564 3_565
O4 K2 K2 106.5(3) 2_664 3_565
W1' K2 K2 58.84(12) 3_564 3_565
W4 K2 K2 89.51(12) 2_664 3_565
O1P' P O4P 109.1(7) . .
O1P' P O4P' 111.8(7) . .
O4P P O4P' 108.1(7) . .
O1P' P O1P 108.7(7) . .
O4P P O1P 111.0(7) . .
O4P' P O1P 108.1(7) . .
P O1P W1 126.1(7) . .
P O1P W2 125.1(6) . .
W1 O1P W2 90.2(4) . .
P O1P W3 125.1(7) . .
W1 O1P W3 89.7(4) . .
W2 O1P W3 89.4(4) . .
P O4P W4 127.0(7) . .
P O4P W5 126.0(7) . .
W4 O4P W5 89.3(4) . .
P O4P W6 125.2(7) . .
W4 O4P W6 88.9(4) . .
W5 O4P W6 88.3(4) . .
P O1P' W1' 127.4(7) . .
P O1P' W2' 125.6(7) . .
W1' O1P' W2' 89.9(4) . .
P O1P' W3' 124.5(7) . .
W1' O1P' W3' 89.3(4) . .
W2' O1P' W3' 88.2(4) . .
P O4P' W4' 127.3(8) . .
P O4P' W5' 125.9(7) . .
W4' O4P' W5' 89.2(4) . .
P O4P' W6' 124.9(7) . .
W4' O4P' W6' 89.4(4) . .
W5' O4P' W6' 88.2(4) . .
W1 O1 K1 146.5(8) . 3
W1 O1 K1 98.1(6) . .
K1 O1 K1 106.2(4) 3 .
W4 O4 K2 144.7(8) . .
W4 O4 K2 98.6(6) . 3_565
K2 O4 K2 106.4(5) . 3_565
W1 O12 W2 125.4(7) . .
W1 O13 W3 125.3(7) . .
W1 O13 K1 102.3(5) . .
W3 O13 K1 130.9(6) . .
W2 O23 W3 126.1(7) . .
W6 O26 W2 150.4(8) . .
W3 O35 W5 151.5(8) . .
W4 O45 W5 125.7(7) . .
W6 O46 W4 126.1(7) . .
W6 O46 K2 131.8(6) . 3_565
W4 O46 K2 100.8(6) . 3_565
W6 O56 W5 125.1(7) . .
W1' O1' K2 144.0(7) . 1_556
W1' O1' K2 99.5(5) . 2_665
K2 O1' K2 106.1(5) 1_556 2_665
W4' O4' K1 145.7(8) . 3_554
W4' O4' K1 97.9(6) . 2_554
K1 O4' K1 106.3(5) 3_554 2_554
W1 O12' W2' 149.2(7) . .
W1 O15' W5' 151.0(7) . .
W1' O21' W2 149.5(7) . .
W4' O34' W3 151.3(7) . .
W4 O43' W3' 152.3(8) . .
W4 O46' W6' 150.6(7) . .
W4' O54' W5 148.2(7) . .
W1' O61' W6 152.2(7) . .
W1' O12" W2' 125.2(7) . .
W1' O13" W3' 125.9(7) . .
W1' O13" K2 101.1(5) . 2_665
W3' O13" K2 130.7(6) . 2_665
W3' O23" W2' 126.5(7) . .
W2' O25" W5' 152.4(7) . .
W6' O36" W3' 152.0(7) . .
W5' O45" W4' 125.8(7) . .
W5' O45" K1 131.1(6) . 2_554
W4' O45" K1 100.9(5) . 2_554
W4' O46" W6' 125.2(7) . .
W6' O56" W5' 125.0(6) . .
O23K O22K K2 71(3) . .
O71 O23K O70 51(2) . .
O71 O23K O22K 119(4) . .
O70 O23K O22K 108(4) . .
O71 O23K K2 158(4) . .
O70 O23K K2 146(4) . .
O22K O23K K2 74(3) . .
O71 O70 O23K 60(2) . .
O70 O71 O23K 69(3) . .

loop_
_geom_bond_atom_site_label_1
_geom_bond_atom_site_label_2
_geom_bond_distance
_geom_bond_site_symmetry_2
W1 O1 1.665(12) .
W1 O15' 1.862(13) .
W1 O13 1.886(13) .
W1 O12 1.898(13) .
W1 O12' 1.908(12) .
W1 O1P 2.394(12) .
W1 K1 3.715(5) .
W2 O2 1.677(14) .
W2 O23 1.898(13) .
W2 O26 1.916(15) .
W2 O21' 1.927(13) .
W2 O12 1.938(14) .
W2 O1P 2.420(12) .
W3 O3 1.655(14) .
W3 O35 1.891(14) .
W3 O34' 1.912(14) .
W3 O23 1.929(13) .
W3 O13 1.945(14) .
W3 O1P 2.430(12) .
W4 O4 1.677(14) .
W4 O43' 1.860(14) .
W4 O46' 1.879(12) .
W4 O45 1.887(15) .
W4 O46 1.925(14) .
W4 O4P 2.405(12) .
W4 K2 3.727(5) 3_565
W5 O5 1.666(14) .
W5 O35 1.910(14) .
W5 O54' 1.934(14) .
W5 O56 1.936(15) .
W5 O45 1.941(14) .
W5 O4P 2.441(11) .
W6 O6 1.679(13) .
W6 O46 1.886(15) .
W6 O56 1.900(14) .
W6 O26 1.911(15) .
W6 O61' 1.916(13) .
W6 O4P 2.447(12) .
W1' O1' 1.659(13) .
W1' O61' 1.877(13) .
W1' O21' 1.901(12) .
W1' O13" 1.903(14) .
W1' O12" 1.904(14) .
W1' O1P' 2.385(12) .
W1' K2 3.725(5) 2_665
W2' O2' 1.686(15) .
W2' O25" 1.887(13) .
W2' O12' 1.926(12) .
W2' O23" 1.927(14) .
W2' O12" 1.937(14) .
W2' O1P' 2.440(13) .
W3' O3' 1.656(14) .
W3' O23" 1.892(13) .
W3' O43' 1.910(14) .
W3' O13" 1.922(13) .
W3' O36" 1.922(12) .
W3' O1P' 2.461(12) .
W4' O4' 1.686(14) .
W4' O34' 1.861(14) .
W4' O54' 1.887(13) .
W4' O45" 1.913(13) .
W4' O46" 1.913(14) .
W4' O4P' 2.399(12) .
W4' K1 3.721(5) 2_554
W5' O5' 1.693(16) .
W5' O45" 1.903(14) .
W5' O25" 1.923(13) .
W5' O56" 1.927(13) .
W5' O15' 1.940(14) .
W5' O4P' 2.440(13) .
W6' O6' 1.677(14) .
W6' O36" 1.870(12) .
W6' O56" 1.911(12) .
W6' O46' 1.918(13) .
W6' O46" 1.930(14) .
W6' O4P' 2.452(12) .
K1 O4' 2.687(15) 2
K1 O1 2.690(14) 2_554
K1 O13 2.825(14) .
K1 O45" 2.852(14) 3
K1 O12K 2.94(2) .
K1 O11K 2.94(3) .
K1 O4' 3.094(15) 3
K1 O1 3.095(15) .
K1 W4' 3.721(5) 3
K1 K1 4.631(4) 3
K1 K1 4.631(4) 2_554
K2 O4 2.697(14) .
K2 O1' 2.725(13) 1_554
K2 O46 2.851(15) 2_664
K2 O13" 2.858(14) 3_564
K2 O23K 2.88(7) .
K2 O22K 2.91(2) .
K2 O21K 2.96(2) .
K2 O1' 3.072(14) 3_564
K2 O4 3.086(15) 2_664
K2 W1' 3.725(5) 3_564
K2 W4 3.727(5) 2_664
K2 K2 4.636(4) 3_565
P O1P' 1.520(12) .
P O4P 1.521(12) .
P O4P' 1.533(13) .
P O1P 1.545(13) .
O1 K1 2.690(14) 3
O4 K2 3.086(15) 3_565
O46 K2 2.852(15) 3_565
O1' K2 2.725(13) 1_556
O1' K2 3.072(14) 2_665
O4' K1 2.687(15) 3_554
O4' K1 3.094(15) 2_554
O13" K2 2.858(14) 2_665
O45" K1 2.852(14) 2_554
O22K O23K 1.74(8) .
O23K O71 1.59(7) .
O23K O70 1.72(7) .
O70 O71 1.423(18) .
O72 C72 1.51(6) .
